data_2000129
loop_
_publ_author_name
'Reinert, P.'
'Marler, B.'
'Patarin, J.'

_publ_section_title
;
 Synthesis and characterization of the new microporous fluorogallophosphate
 Mu-2 with a novel framework topology
;
_journal_issue 16
_journal_name_full 'Chemical Communications'
_journal_page_first 1769
_journal_page_last 1770
_journal_paper_doi 10.1039/a803423k
_journal_year 1998
_chemical_formula_sum 'C54 H166 F6 Ga32 N12 O148 P32'
_space_group_IT_number 197
_symmetry_cell_setting cubic
_symmetry_Int_Tables_number 197
_symmetry_space_group_name_Hall 'I 2 2 3'
_symmetry_space_group_name_H-M 'I 2 3'
_cell_angle_alpha 90
_cell_angle_beta 90
_cell_angle_gamma 90
_cell_formula_units_Z 1
_cell_length_a 16.3782(2)
_cell_length_b 16.3782(2)
_cell_length_c 16.3782(2)
_cell_volume 4393.377
_refine_ls_R_factor_gt 0.077
_refine_ls_wR_factor_gt 0.077
_cod_database_code 2000129

loop_
_symmetry_equiv_pos_site_id
_symmetry_equiv_pos_as_xyz
1 x,y,z
2 -x,-y,z
3 x,-y,-z
4 z,x,y
5 -x,y,-z
6 -z,-x,y
7 z,-x,-y
8 -z,x,-y
9 y,z,x
10 y,-z,-x
11 -y,z,-x
12 -y,-z,x
13 1/2+x,1/2+y,1/2+z
14 1/2-x,1/2-y,1/2+z
15 1/2+x,1/2-y,1/2-z
16 1/2+z,1/2+x,1/2+y
17 1/2-x,1/2+y,1/2-z
18 1/2-z,1/2-x,1/2+y
19 1/2+z,1/2-x,1/2-y
20 1/2-z,1/2+x,1/2-y
21 1/2+y,1/2+z,1/2+x
22 1/2+y,1/2-z,1/2-x
23 1/2-y,1/2+z,1/2-x
24 1/2-y,1/2-z,1/2+x

loop_
_atom_site_label
_atom_site_type_symbol
_atom_site_fract_x
_atom_site_fract_y
_atom_site_fract_z
C1 C 0.00000 0.00000 0.312(2)
C2 C 0.398(2) 0.056(2) 0.075(2)
C3 C 0.44800 0.000(2) 0.00000
C4 C 0.00000 0.895(3) 0.50000
C5 C 0.223(3) 0.50000 0.00000
H1 H 0.00000 0.00000 0.900(1)
F1 F 0.758(1) 0.758(1) 0.758(1)
O1 O 0.5870(4) 0.5870(4) 0.5870(4)
O2 O 0.9128(6) 0.9128(6) 0.9128(6)
Ga1 Ga 0.8868(3) 0.7357(4) 0.7177(3)
Ga2 Ga 0.6526(3) 0.6526(3) 0.6526(3)
P1 P 0.7753(8) 0.7906(7) 0.5827(5)
P2 P 0.8577(5) 0.8577(5) 0.8577(5)
O3 O 0.9131(15) 0.8122(13) 0.7948(6)
O4 O 0.8607(11) 0.7676(17) 0.6141(7)
O5 O 0.9930(4) 0.7188(12) 0.6836(9)
O6 O 0.8665(13) 0.6306(8) 0.7471(19)
O7 O 0.7153(18) 0.7188(17) 0.5893(7)
C2B C 0.398(2) -0.056(2) -0.075(2)
C3A* C 0.55200 0.000(2) 0.00000
C2A* C 0.602(2) -0.056(2) 0.075(2)
C2D* C 0.602(2) 0.056(2) -0.075(2)
O3C O 0.7948(15) 0.9131(13) 0.8122(6)
Ga1C Ga 0.7177(3) 0.8868(4) 0.7357(3)
Ga1H Ga 0.7357(3) 0.7177(4) 0.8868(3)
O3H O 0.8122(15) 0.7948(13) 0.9131(6)
O4H O 0.7676(11) 0.6141(17) 0.8607(7)
P1H P 0.7906(8) 0.5827(7) 0.7753(5)
O5S* O 0.8164(4) 0.4930(12) 0.7812(9)
Ga1S* Ga 0.7823(3) 0.3868(4) 0.7643(3)
F1S* F 0.742(1) 0.258(1) 0.742(1)
Ga1V* Ga 0.7643(3) 0.2177(4) 0.6132(3)
O3V* O 0.6878(15) 0.2948(13) 0.5869(6)
P2V* P 0.6423(5) 0.3577(5) 0.6423(5)
O2V* O 0.5872(6) 0.4128(6) 0.5872(6)
O3P* O 0.5869(15) 0.3122(13) 0.7052(6)
Ga1P* Ga 0.6132(3) 0.2357(4) 0.7823(3)
O4P* O 0.6393(11) 0.2676(17) 0.8859(7)
P1P* P 0.7247(8) 0.2906(7) 0.9173(5)
O5I* O 0.7188(4) 0.3164(12) 1.0070(9)
Ga1I* Ga 0.7357(3) 0.2823(4) 1.1132(3)
F1I* F 0.758(1) 0.242(1) 1.242(1)
Ga1B* Ga 0.8868(3) 0.2643(4) 1.2823(3)
O3B* O 0.9131(15) 0.1878(13) 1.2052(6)
P2B* P 0.8577(5) 0.1423(5) 1.1423(5)
O2B* O 0.9128(6) 0.0872(6) 1.0872(6)
O3F* O 0.7948(15) 0.0869(13) 1.1878(6)
Ga1F* Ga 0.7177(3) 0.1132(4) 1.2643(3)
O4F* O 0.6141(11) 0.1393(17) 1.2324(7)
P1F* P 0.5827(8) 0.2247(7) 1.2094(5)
O5L* O 0.4930(4) 0.2188(12) 1.1836(9)
Ga1L* Ga 0.3868(3) 0.2357(4) 1.2177(3)
F1L* F 0.258(1) 0.258(1) 1.258(1)
O3L* O 0.4131(15) 0.3122(13) 1.2948(6)
P2L* P 0.3577(5) 0.3577(5) 1.3577(5)
O4L* O 0.3607(11) 0.2676(17) 1.1141(7)
P1L* P 0.2753(8) 0.2906(7) 1.0827(5)
O5K* O 0.2812(4) 0.3164(12) 0.9930(9)
Ga1K* Ga 0.2643(3) 0.2823(4) 0.8868(3)
F1K* F 0.242(1) 0.242(1) 0.758(1)
Ga1A* Ga 0.1132(3) 0.2643(4) 0.7177(3)
O3A* O 0.0869(15) 0.1878(13) 0.7948(6)
P2A* P 0.1423(5) 0.1423(5) 0.8577(5)
O2A* O 0.0872(6) 0.0872(6) 0.9128(6)
O3E* O 0.2052(15) 0.0869(13) 0.8122(6)
Ga1E* Ga 0.2823(3) 0.1132(4) 0.7357(3)
O4E* O 0.3859(11) 0.1393(17) 0.7676(7)
P1E* P 0.4173(8) 0.2247(7) 0.7906(5)
O5P* O 0.5070(4) 0.2188(12) 0.8164(9)
O6P* O 0.6335(13) 0.1306(8) 0.7529(19)
P1V* P 0.7094(8) 0.0827(7) 0.7247(5)
O4V* O 0.7324(11) 0.1141(17) 0.6393(7)
O5V* O 0.7812(4) 0.1836(12) 0.5070(9)
P1B* P 0.7753(8) 0.2094(7) 0.4173(5)
O4B* O 0.8607(11) 0.2324(17) 0.3859(7)
Ga1B** Ga 0.8868(3) 0.2643(4) 0.2823(3)
F1B* F 0.758(1) 0.242(1) 0.242(1)
O3B** O 0.9131(15) 0.1878(13) 0.2052(6)
P2B** P 0.8577(5) 0.1423(5) 0.1423(5)
O5B* O 0.9930(4) 0.2812(12) 0.3164(9)
P1O* P 1.0827(8) 0.2753(7) 0.2906(5)
O4O* O 1.1141(11) 0.3607(17) 0.2676(7)
Ga1O* Ga 1.2177(3) 0.3868(4) 0.2357(3)
F1O* F 1.258(1) 0.258(1) 0.258(1)
O3O* O 1.2948(15) 0.4131(13) 0.3122(6)
P2O* P 1.3577(5) 0.3577(5) 0.3577(5)
O5O* O 1.1836(4) 0.4930(12) 0.2188(9)
P1J* P 1.2094(8) 0.5827(7) 0.2247(5)
O4J* O 1.2324(11) 0.6141(17) 0.1393(7)
Ga1J* Ga 1.2643(3) 0.7177(4) 0.1132(3)
F1J* F 1.242(1) 0.758(1) 0.242(1)
O3J* O 1.1878(15) 0.7948(13) 0.0869(6)
P2J* P 1.1423(5) 0.8577(5) 0.1423(5)
O5J* O 1.2812(4) 0.6836(12) 0.0070(9)
P1N* P 1.2753(8) 0.7094(7) -0.0827(5)
O6J* O 1.3694(13) 0.7471(8) 0.1335(19)
P1G* P 1.4173(8) 0.7753(7) 0.2094(5)
O4G* O 1.3859(11) 0.8607(17) 0.2324(7)
Ga1G* Ga 1.2823(3) 0.8868(4) 0.2643(3)
O3G* O 1.2052(15) 0.9131(13) 0.1878(6)
O2J* O 1.0872(6) 0.9128(6) 0.0872(6)
O3D* O 1.0869(15) 0.8122(13) 0.2052(6)
Ga1D* Ga 1.1132(3) 0.7357(4) 0.2823(3)
O4D* O 1.1393(11) 0.7676(17) 0.3859(7)
P1D* P 1.2247(8) 0.7906(7) 0.4173(5)
O5D* O 1.0070(4) 0.7188(12) 0.3164(9)
P1Q* P 0.9173(8) 0.7247(7) 0.2906(5)
O6D* O 1.1335(13) 0.6306(8) 0.2529(19)
O5G* O 1.3164(4) 0.9930(12) 0.2812(9)
P1T* P 1.2906(8) 1.0827(7) 0.2753(5)
O6G* O 1.2529(13) 0.8665(8) 0.3694(19)
O5U* O 1.2188(4) 0.8164(12) 0.5070(9)
Ga1U* Ga 1.2357(3) 0.7823(4) 0.6132(3)
F1U* F 1.258(1) 0.742(1) 0.742(1)
O3U* O 1.3122(15) 0.7052(13) 0.5869(6)
P2U* P 1.3577(5) 0.6423(5) 0.6423(5)
O2U* O 1.4128(6) 0.5872(6) 0.5872(6)
O3N* O 1.4131(15) 0.6878(13) 0.7052(6)
Ga1N* Ga 1.3868(3) 0.7643(4) 0.7823(3)
O4N* O 1.3607(11) 0.7324(17) 0.8859(7)
P1N** P 1.2753(8) 0.7094(7) 0.9173(5)
O5N* O 1.4930(4) 0.7812(12) 0.8164(9)
P1C* P 1.5827(8) 0.7753(7) 0.7906(5)
O6N* O 1.3665(13) 0.8694(8) 0.7529(19)
P1U* P 1.2906(8) 0.9173(7) 0.7247(5)
O4U* O 1.2676(11) 0.8859(17) 0.6393(7)
O6U* O 1.1306(13) 0.7529(8) 0.6335(19)
P1R* P 1.0827(8) 0.7247(7) 0.7094(5)
O4R* O 1.1141(11) 0.6393(17) 0.7324(7)
Ga1R* Ga 1.2177(3) 0.6132(4) 0.7643(3)
O3R* O 1.2948(15) 0.5869(13) 0.6878(6)
O5R* O 1.1836(4) 0.5070(12) 0.7812(9)
P1K* P 1.2094(8) 0.4173(7) 0.7753(5)
O4K* O 1.2324(11) 0.3859(17) 0.8607(7)
Ga1K** Ga 1.2643(3) 0.2823(4) 0.8868(3)
F1K** F 1.242(1) 0.242(1) 0.758(1)
O3K* O 1.1878(15) 0.2052(13) 0.9131(6)
P2K* P 1.1423(5) 0.1423(5) 0.8577(5)
O2K* O 1.0872(6) 0.0872(6) 0.9128(6)
O3A** O 1.0869(15) 0.1878(13) 0.7948(6)
Ga1A** Ga 1.1132(3) 0.2643(4) 0.7177(3)
O4A* O 1.1393(11) 0.2324(17) 0.6141(7)
P1A* P 1.2247(8) 0.2094(7) 0.5827(5)
O5T* O 1.2188(4) 0.1836(12) 0.4930(9)
Ga1T* Ga 1.2357(3) 0.2177(4) 0.3868(3)
O3T* O 1.3122(15) 0.2948(13) 0.4131(6)
O4T* O 1.2676(11) 0.1141(17) 0.3607(7)
P1T** P 1.2906(8) 0.0827(7) 0.2753(5)
O6T* O 1.1306(13) 0.2471(8) 0.3665(19)
O7O* O 1.0893(18) 0.2153(17) 0.2188(7)
Ga2O* Ga 1.1526(3) 0.1526(3) 0.1526(3)
O1O* O 1.0870(4) 0.0870(4) 0.0870(4)
O7T* O 1.2188(18) 0.0893(17) 0.2153(7)
O5G** O 1.3164(4) -0.0070(12) 0.2812(9)
Ga1G** Ga 1.2823(3) -0.1132(4) 0.2643(3)
F1G* F 1.242(1) -0.242(1) 0.242(1)
O3G** O 1.2052(15) -0.0869(13) 0.1878(6)
P2G* P 1.1423(5) -0.1423(5) 0.1423(5)
O4G** O 1.3859(11) -0.1393(17) 0.2324(7)
P1G** P 1.4173(8) -0.2247(7) 0.2094(5)
O6G** O 1.2529(13) -0.1335(8) 0.3694(19)
P1D** P 1.2247(8) -0.2094(7) 0.4173(5)
O6L* O 1.3665(13) 0.1306(8) 0.2471(19)
Ga1L** Ga 1.3868(3) 0.2357(4) 0.2177(3)
O3L** O 1.4131(15) 0.3122(13) 0.2948(6)
O4L** O 1.3607(11) 0.2676(17) 0.1141(7)
P1L** P 1.2753(8) 0.2906(7) 0.0827(5)
O5L** O 1.4930(4) 0.2188(12) 0.1836(9)
P1F** P 1.5827(8) 0.2247(7) 0.2094(5)
O7L* O 1.2153(18) 0.2188(17) 0.0893(7)
O5K** O 1.2812(4) 0.3164(12) -0.0070(9)
Ga1K*** Ga 1.2643(3) 0.2823(4) -0.1132(3)
F1K*** F 1.242(1) 0.242(1) -0.242(1)
O3K** O 1.1878(15) 0.2052(13) -0.0869(6)
P2K** P 1.1423(5) 0.1423(5) -0.1423(5)
O4K** O 1.2324(11) 0.3859(17) -0.1393(7)
P1K** P 1.2094(8) 0.4173(7) -0.2247(5)
O6K* O 1.3694(13) 0.2529(8) -0.1335(19)
P1E** P 1.4173(8) 0.2247(7) -0.2094(5)
O4E** O 1.3859(11) 0.1393(17) -0.2324(7)
Ga1E** Ga 1.2823(3) 0.1132(4) -0.2643(3)
O3E** O 1.2052(15) 0.0869(13) -0.1878(6)
O5E* O 1.3164(4) 0.0070(12) -0.2812(9)
P1U** P 1.2906(8) -0.0827(7) -0.2753(5)
O4U** O 1.2676(11) -0.1141(17) -0.3607(7)
Ga1U** Ga 1.2357(3) -0.2177(4) -0.3868(3)
F1U** F 1.258(1) -0.258(1) -0.258(1)
O3U** O 1.3122(15) -0.2948(13) -0.4131(6)
P2U** P 1.3577(5) -0.3577(5) -0.3577(5)
O5U** O 1.2188(4) -0.1836(12) -0.4930(9)
P1D*** P 1.2247(8) -0.2094(7) -0.5827(5)
O6U** O 1.1306(13) -0.2471(8) -0.3665(19)
P1R** P 1.0827(8) -0.2753(7) -0.2906(5)
O6N** O 1.3665(13) -0.1306(8) -0.2471(19)
Ga1N** Ga 1.3868(3) -0.2357(4) -0.2177(3)
O4N** O 1.3607(11) -0.2676(17) -0.1141(7)
P1N*** P 1.2753(8) -0.2906(7) -0.0827(5)
O5N** O 1.4930(4) -0.2188(12) -0.1836(9)
P1C** P 1.5827(8) -0.2247(7) -0.2094(5)
O7U* O 1.2188(18) -0.0893(17) -0.2153(7)
Ga2U* Ga 1.1526(3) -0.1526(3) -0.1526(3)
O1U* O 1.0870(4) -0.0870(4) -0.0870(4)
O7N* O 1.2153(18) -0.2188(17) -0.0893(7)
O5J** O 1.2812(4) -0.3164(12) 0.0070(9)
Ga1J** Ga 1.2643(3) -0.2823(4) 0.1132(3)
O3J** O 1.1878(15) -0.2052(13) 0.0869(6)
O4J** O 1.2324(11) -0.3859(17) 0.1393(7)
P1J** P 1.2094(8) -0.4173(7) 0.2247(5)
O6J** O 1.3694(13) -0.2529(8) 0.1335(19)
O6R* O 1.2471(13) -0.3665(8) -0.1306(19)
Ga1R** Ga 1.2177(3) -0.3868(4) -0.2357(3)
O3R** O 1.2948(15) -0.4131(13) -0.3122(6)
O4R** O 1.1141(11) -0.3607(17) -0.2676(7)
O5R** O 1.1836(4) -0.4930(12) -0.2188(9)
P1K*** P 1.2094(8) -0.5827(7) -0.2247(5)
O7R* O 1.0893(18) -0.2153(17) -0.2188(7)
O5* O 0.9930(4) -0.2812(12) -0.3164(9)
Ga1* Ga 0.8868(3) -0.2643(4) -0.2823(3)
O4* O 0.8607(11) -0.2324(17) -0.3859(7)
P1* P 0.7753(8) -0.2094(7) -0.4173(5)
O6* O 0.8665(13) -0.3694(8) -0.2529(19)
P1H* P 0.7906(8) -0.4173(7) -0.2247(5)
O6E* O 1.2529(13) 0.1335(8) -0.3694(19)
P1A** P 1.2247(8) 0.2094(7) -0.4173(5)
O4A** O 1.1393(11) 0.2324(17) -0.3859(7)
Ga1A*** Ga 1.1132(3) 0.2643(4) -0.2823(3)
O3A*** O 1.0869(15) 0.1878(13) -0.2052(6)
O5A* O 1.0070(4) 0.2812(12) -0.3164(9)
P1S* P 0.9173(8) 0.2753(7) -0.2906(5)
O4S* O 0.8859(11) 0.3607(17) -0.2676(7)
Ga1S** Ga 0.7823(3) 0.3868(4) -0.2357(3)
O3S* O 0.7052(15) 0.4131(13) -0.3122(6)
P2S* P 0.6423(5) 0.3577(5) -0.3577(5)
O6S* O 0.7529(13) 0.3665(8) -0.1306(19)
P1P** P 0.7247(8) 0.2906(7) -0.0827(5)
O6V* O 0.8694(13) 0.2471(8) -0.3665(19)
Ga1V** Ga 0.7643(3) 0.2177(4) -0.3868(3)
O7S* O 0.9107(18) 0.2153(17) -0.2188(7)
Ga2S* Ga 0.8474(3) 0.1526(3) -0.1526(3)
O1S* O 0.9130(4) 0.0870(4) -0.0870(4)
O7V* O 0.7812(18) 0.0893(17) -0.2153(7)
P1V** P 0.7094(8) 0.0827(7) -0.2753(5)
O5C* O 0.6836(4) -0.0070(12) -0.2812(9)
Ga1C* Ga 0.7177(3) -0.1132(4) -0.2643(3)
F1C* F 0.758(1) -0.242(1) -0.242(1)
O3C* O 0.7948(15) -0.0869(13) -0.1878(6)
P2C* P 0.8577(5) -0.1423(5) -0.1423(5)
O4C* O 0.6141(11) -0.1393(17) -0.2324(7)
P1C*** P 0.5827(8) -0.2247(7) -0.2094(5)
O6C* O 0.7471(13) -0.1335(8) -0.3694(19)
O5W* O 0.7812(4) -0.1836(12) -0.5070(9)
Ga1W* Ga 0.7643(3) -0.2177(4) -0.6132(3)
O3W* O 0.6878(15) -0.2948(13) -0.5869(6)
P2W* P 0.6423(5) -0.3577(5) -0.6423(5)
O4W* O 0.7324(11) -0.1141(17) -0.6393(7)
P1W* P 0.7094(8) -0.0827(7) -0.7247(5)
O6W* O 0.8694(13) -0.2471(8) -0.6335(19)
P1Q** P 0.9173(8) -0.2753(7) -0.7094(5)
O7* O 0.7153(18) -0.2812(17) -0.4107(7)
Ga2* Ga 0.6526(3) -0.3474(3) -0.3474(3)
O6P** O 0.6335(13) 0.1306(8) -0.2471(19)
Ga1P** Ga 0.6132(3) 0.2357(4) -0.2177(3)
F1P* F 0.742(1) 0.258(1) -0.258(1)
O3P** O 0.5869(15) 0.3122(13) -0.2948(6)
O4P** O 0.6393(11) 0.2676(17) -0.1141(7)
O5P** O 0.5070(4) 0.2188(12) -0.1836(9)
P1E*** P 0.4173(8) 0.2247(7) -0.2094(5)
O7P* O 0.7847(18) 0.2188(17) -0.0893(7)
O6A* O 1.1335(13) 0.3694(8) -0.2529(19)
O5R*** O 1.1836(4) 0.5070(12) -0.2188(9)
Ga1R*** Ga 1.2177(3) 0.6132(4) -0.2357(3)
O6R** O 1.2471(13) 0.6335(8) -0.1306(19)
O7K* O 1.2812(18) 0.4107(17) -0.2847(7)
Ga2K* Ga 1.3474(3) 0.3474(3) -0.3474(3)
O1K* O 1.4130(4) 0.4130(4) -0.4130(4)
O7A* O 1.2847(18) 0.2812(17) -0.4107(7)
O5T** O 1.2188(4) 0.1836(12) -0.5070(9)
Ga1T** Ga 1.2357(3) 0.2177(4) -0.6132(3)
F1T* F 1.258(1) 0.258(1) -0.742(1)
O3T** O 1.3122(15) 0.2948(13) -0.5869(6)
P2T* P 1.3577(5) 0.3577(5) -0.6423(5)
O4T** O 1.2676(11) 0.1141(17) -0.6393(7)
P1T*** P 1.2906(8) 0.0827(7) -0.7247(5)
O6T** O 1.1306(13) 0.2471(8) -0.6335(19)
P1O** P 1.0827(8) 0.2753(7) -0.7094(5)
O7E* O 1.4107(18) 0.2847(17) -0.2812(7)
O6O* O 1.2471(13) 0.3665(8) 0.1306(19)
O6E** O 1.2529(13) 0.1335(8) 0.6306(19)
Ga1E*** Ga 1.2823(3) 0.1132(4) 0.7357(3)
O3E*** O 1.2052(15) 0.0869(13) 0.8122(6)
O4E*** O 1.3859(11) 0.1393(17) 0.7676(7)
P1E**** P 1.4173(8) 0.2247(7) 0.7906(5)
O5E** O 1.3164(4) 0.0070(12) 0.7188(9)
P1U*** P 1.2906(8) -0.0827(7) 0.7247(5)
O7A** O 1.2847(18) 0.2812(17) 0.5893(7)
Ga2A* Ga 1.3474(3) 0.3474(3) 0.6526(3)
O5A** O 1.0070(4) 0.2812(12) 0.6836(9)
P1S** P 0.9173(8) 0.2753(7) 0.7094(5)
O6A** O 1.1335(13) 0.3694(8) 0.7471(19)
O6K** O 1.3694(13) 0.2529(8) 0.8665(19)
O7K** O 1.2812(18) 0.4107(17) 0.7153(7)
O6R*** O 1.2471(13) 0.6335(8) 0.8694(19)
O7R** O 1.0893(18) 0.7847(17) 0.7812(7)
Ga2R* Ga 1.1526(3) 0.8474(3) 0.8474(3)
O5E*** O 1.3164(4) 1.0070(12) 0.7188(9)
Ga1E**** Ga 1.2823(3) 1.1132(4) 0.7357(3)
O6E*** O 1.2529(13) 1.1335(8) 0.6306(19)
P1A*** P 1.2247(8) 1.2094(7) 0.5827(5)
O7U** O 1.2188(18) 0.9107(17) 0.7847(7)
O7D* O 1.2847(18) 0.7188(17) 0.4107(7)
Ga2D* Ga 1.3474(3) 0.6526(3) 0.3474(3)
O5M* O 1.5070(4) 0.7812(12) 0.1836(9)
Ga1M* Ga 1.6132(3) 0.7643(4) 0.2177(3)
O4M* O 1.6393(11) 0.7324(17) 0.1141(7)
P1M* P 1.7247(8) 0.7094(7) 0.0827(5)
O6M* O 1.6335(13) 0.8694(8) 0.2471(19)
P1W** P 1.7094(8) 0.9173(7) 0.2753(5)
O7G* O 1.4107(18) 0.7153(17) 0.2812(7)
O7J* O 1.2812(18) 0.5893(17) 0.2847(7)
O6B* O 0.8665(13) 0.3694(8) 0.2529(19)
P1I* P 0.7906(8) 0.4173(7) 0.2247(5)
O7B* O 0.7153(18) 0.2812(17) 0.4107(7)
Ga2B* Ga 0.6526(3) 0.3474(3) 0.3474(3)
O5C** O 0.6836(4) -0.0070(12) 0.7188(9)
Ga1C** Ga 0.7177(3) -0.1132(4) 0.7357(3)
O4C** O 0.6141(11) -0.1393(17) 0.7676(7)
P1C**** P 0.5827(8) -0.2247(7) 0.7906(5)
O6C** O 0.7471(13) -0.1335(8) 0.6306(19)
P1** P 0.7753(8) -0.2094(7) 0.5827(5)
O7V** O 0.7812(18) 0.0893(17) 0.7847(7)
Ga2V* Ga 0.8474(3) 0.1526(3) 0.8474(3)
O7E** O 0.4107(18) 0.2847(17) 0.7188(7)
Ga2E* Ga 0.3474(3) 0.3474(3) 0.6526(3)
O7L** O 0.2153(18) 0.2188(17) 1.0893(7)
Ga2L* Ga 0.1526(3) 0.1526(3) 1.1526(3)
O6L** O 0.3665(13) 0.1306(8) 1.2471(19)
P1T**** P 0.2906(8) 0.0827(7) 1.2753(5)
O6I* O 0.6306(13) 0.2529(8) 1.1335(19)
O3I* O 0.8122(15) 0.2052(13) 1.0869(6)
O4I* O 0.7676(11) 0.3859(17) 1.1393(7)
P1I** P 0.7906(8) 0.4173(7) 1.2247(5)
O7F* O 0.5893(18) 0.2847(17) 1.2812(7)
Ga2F* Ga 0.6526(3) 0.3474(3) 1.3474(3)
O7P** O 0.7847(18) 0.2188(17) 0.9107(7)
O7H O 0.7188(18) 0.5893(17) 0.7153(7)
O5H O 0.7188(4) 0.6836(12) 0.9930(9)
P1M** P 0.7247(8) 0.7094(7) 1.0827(5)
O6H O 0.6306(13) 0.7471(8) 0.8665(19)
P1C P 0.5827(8) 0.7753(7) 0.7906(5)
O7C O 0.5893(18) 0.7153(17) 0.7188(7)

loop_
_atom_type_symbol
_atom_type_radius_bond
C 0.68
H 0.23
F 0.64
Ga 1.22
O 0.68
P 1.05
